data_4038571
loop_
_publ_author_name
'Bonepally, Karunakar Reddy'
'Takahashi, Norihito'
'Matsuoka, Naoya'
'Koi, Hikari'
'Mizoguchi, Haruki'
'Hiruma, Takahisa'
'Ochiai, Kyohei'
'Suzuki, Shun'
'Yamagishi, Yutaka'
'Oikawa, Hideaki'
'Ishiyama, Aki'
'Hokari, Rei'
'Iwatsuki, Masato'
'Otoguro, Kazuhiko'
'Omura, Satoshi'
'Kato, Nobutaka'
'Oguri, Hiroki'

_publ_section_title
;
 Rapid and Systematic Exploration of Chemical Space Relevant to
 Artemisinins: Anti-malarial Activities of Skeletally Diversified
 Tetracyclic Peroxides and 6-Aza-artemisinins.
;
_journal_name_full 'The Journal of organic chemistry'
_journal_paper_doi 10.1021/acs.joc.0c01017
_journal_year 2020
_chemical_absolute_configuration 'CHOOSE rm ad rmad syn or unk'
_chemical_compound_source synthetic
_chemical_formula_moiety 'C14 H21 N O5'
_chemical_formula_sum 'C14 H21 N O5'
_chemical_formula_weight 283.32
_chemical_name_common 6-aza-ART
_chemical_name_systematic 6-aza-artemisinin
_space_group_crystal_system monoclinic
_space_group_IT_number 4
_space_group_name_Hall 'P 2yb'
_space_group_name_H-M_alt 'P 1 21 1'
_atom_sites_solution_hydrogens geom
_atom_sites_solution_primary direct
_atom_sites_solution_secondary difmap
_audit_block_doi 10.5517/ccdc.csd.cc1mq81n
_audit_update_record
;
2016-10-21 deposited with the CCDC.	2020-04-28 downloaded from the CCDC.
;
_cell_angle_alpha 90.0000
_cell_angle_beta 93.038(7)
_cell_angle_gamma 90.0000
_cell_formula_units_Z 4
_cell_length_a 10.1639(7)
_cell_length_b 6.2896(4)
_cell_length_c 22.0115(18)
_cell_measurement_reflns_used 4316
_cell_measurement_temperature 296
_cell_measurement_theta_max 27.34
_cell_measurement_theta_min 1.91
_cell_volume 1405.15(18)
_computing_cell_refinement 'CrysAlisPro 1.171.39.7e (Rigaku OD, 2015)'
_computing_data_collection 'CrysAlisPro 1.171.39.7e (Rigaku OD, 2015)'
_computing_data_reduction 'CrysAlisPro 1.171.39.7e (Rigaku OD, 2015)'
_computing_molecular_graphics 'CrystalStructure 4.2.2'
_computing_publication_material 'CrystalStructure 4.2.2 (Rigaku, 2016)'
_computing_structure_refinement 'SHELXL Version 2014/7 (Sheldrick, 2008)'
_computing_structure_solution 'SHELXT Version 2014/5 (Sheldrick, 2014)'
_diffrn_ambient_temperature 296
_diffrn_detector_area_resol_mean 13.653
_diffrn_measured_fraction_theta_full 0.999
_diffrn_measured_fraction_theta_max 0.999
_diffrn_measurement_device_type 'Rigaku XtaLAB mini'
_diffrn_measurement_method \w
_diffrn_radiation_type 'Mo K\a'
_diffrn_radiation_wavelength 0.71075
_diffrn_reflns_av_R_equivalents 0.0555
_diffrn_reflns_Laue_measured_fraction_full 0.999
_diffrn_reflns_Laue_measured_fraction_max 0.999
_diffrn_reflns_limit_h_max 13
_diffrn_reflns_limit_h_min -13
_diffrn_reflns_limit_k_max 8
_diffrn_reflns_limit_k_min -8
_diffrn_reflns_limit_l_max 28
_diffrn_reflns_limit_l_min -28
_diffrn_reflns_number 14633
_diffrn_reflns_point_group_measured_fraction_full 0.999
_diffrn_reflns_point_group_measured_fraction_max 0.997
_diffrn_reflns_theta_full 25.242
_diffrn_reflns_theta_max 27.484
_diffrn_reflns_theta_min 1.853
_diffrn_standards_number 0
_exptl_absorpt_coefficient_mu 0.101
_exptl_absorpt_correction_T_max 0.941
_exptl_absorpt_correction_T_min 0.703
_exptl_absorpt_correction_type multi-scan
_exptl_absorpt_process_details
;
CrysAlisPro 1.171.39.7e (Rigaku Oxford Diffraction, 2015)
Empirical absorption correction using spherical harmonics,
 implemented in SCALE3 ABSPACK scaling algorithm.
;
_exptl_crystal_colour colourless
_exptl_crystal_density_diffrn 1.339
_exptl_crystal_density_method 'not measured'
_exptl_crystal_description block
_exptl_crystal_F_000 608.00
_exptl_crystal_size_max 1.000
_exptl_crystal_size_mid 1.000
_exptl_crystal_size_min 0.600
_refine_diff_density_max 0.36
_refine_diff_density_min -0.27
_refine_ls_abs_structure_details
;
 Flack x determined using 1578 quotients [(I+)-(I-)]/[(I+)+(I-)]
 (Parsons, Flack and Wagner, Acta Cryst. B69 (2013) 249-259).
;
_refine_ls_abs_structure_Flack 0.5(7)
_refine_ls_extinction_method none
_refine_ls_goodness_of_fit_ref 1.035
_refine_ls_hydrogen_treatment constr
_refine_ls_number_parameters 367
_refine_ls_number_reflns 6414
_refine_ls_number_restraints 1
_refine_ls_R_factor_all 0.0875
_refine_ls_R_factor_gt 0.0571
_refine_ls_shift/su_max 0.000
_refine_ls_structure_factor_coef Fsqd
_refine_ls_weighting_details 'w = 1/[\s^2^(Fo^2^)+(0.0737P)^2^] where P=(Fo^2^+2Fc^2^)/3'
_refine_ls_weighting_scheme calc
_refine_ls_wR_factor_gt 0.1349
_refine_ls_wR_factor_ref 0.1524
_reflns_Friedel_coverage 0.827
_reflns_Friedel_fraction_full 0.998
_reflns_Friedel_fraction_max 0.995
_reflns_number_gt 4870
_reflns_number_total 6414
_reflns_threshold_expression F^2^>2.0\s(F^2^)
_cod_data_source_file jo0c01017_si_003.cif
_cod_data_source_block reddy_nmeaa
_cod_database_code 4038571

loop_
_space_group_symop_id
_space_group_symop_operation_xyz
1 +X,+Y,+Z
2 -X,1/2+Y,-Z

loop_
_atom_site_label
_atom_site_type_symbol
_atom_site_fract_x
_atom_site_fract_y
_atom_site_fract_z
_atom_site_U_iso_or_equiv
_atom_site_adp_type
_atom_site_occupancy
_atom_site_site_symmetry_order
_atom_site_calc_flag
_atom_site_refinement_flags_posn
_atom_site_refinement_flags_adp
_atom_site_refinement_flags_occupancy
_atom_site_disorder_assembly
_atom_site_disorder_group
O1 O 0.3553(3) 0.4347(4) 0.32221(12) 0.0274(6) Uani 1 1 d . . . . .
O2 O 0.7529(3) 0.9859(4) 0.20454(12) 0.0272(6) Uani 1 1 d . . . . .
O3 O 0.2019(3) 0.0671(4) 0.29399(11) 0.0246(6) Uani 1 1 d . . . . .
O4 O 0.1706(3) 0.4718(4) 0.37440(12) 0.0261(6) Uani 1 1 d . . . . .
O5 O 0.4200(3) 0.7349(5) 0.08965(14) 0.0357(7) Uani 1 1 d . . . . .
O6 O -0.0217(3) 0.5292(5) 0.41154(13) 0.0314(7) Uani 1 1 d . . . . .
O7 O 0.6236(3) 0.6528(5) 0.11495(14) 0.0315(7) Uani 1 1 d . . . . .
O8 O 0.2141(3) 0.2555(5) 0.25559(13) 0.0318(7) Uani 1 1 d . . . . .
O9 O 0.8053(3) 0.5562(5) 0.17244(13) 0.0334(7) Uani 1 1 d . . . . .
O41 O 0.7186(3) 0.7960(5) 0.23862(14) 0.0336(7) Uani 1 1 d . . . . .
N11 N 0.4256(3) -0.0299(6) 0.42899(15) 0.0255(7) Uani 1 1 d . . . . .
N12 N 0.9826(3) 0.9713(7) 0.08096(16) 0.0320(8) Uani 1 1 d . . . . .
C10 C 0.1474(4) 0.0288(6) 0.39623(16) 0.0196(8) Uani 1 1 d . . . . .
H10 H 0.1241 -0.1166 0.3838 0.023 Uiso 1 1 calc R U . . .
C14 C 0.5294(4) 0.7995(7) 0.10178(17) 0.0234(9) Uani 1 1 d . . . . .
C15 C 0.2539(4) 0.1052(6) 0.35547(16) 0.0190(8) Uani 1 1 d . . . . .
C16 C 0.3817(4) -0.0266(7) 0.36416(17) 0.0237(8) Uani 1 1 d . . . . .
H16 H 0.3626 -0.1729 0.3511 0.028 Uiso 1 1 calc R U . . .
C17 C 0.3246(4) -0.1152(7) 0.46688(18) 0.0279(9) Uani 1 1 d . . . . .
H17A H 0.3582 -0.1191 0.5089 0.033 Uiso 1 1 calc R U . . .
H17B H 0.3036 -0.2596 0.4543 0.033 Uiso 1 1 calc R U . . .
C18 C 0.0542(4) 0.3992(6) 0.39320(17) 0.0222(8) Uani 1 1 d . . . . .
C19 C 0.2857(4) 0.3398(6) 0.36698(18) 0.0218(8) Uani 1 1 d . . . . .
H19 H 0.3403 0.3480 0.4050 0.026 Uiso 1 1 calc R U . . .
C20 C 0.7904(4) 0.9326(7) 0.14381(17) 0.0231(8) Uani 1 1 d . . . . .
C21 C 0.7108(4) 1.0789(6) 0.10153(18) 0.0235(8) Uani 1 1 d . . . . .
H21 H 0.7255 1.2237 0.1169 0.028 Uiso 1 1 calc R U . . .
C22 C 0.0240(4) 0.1663(6) 0.38513(18) 0.0221(8) Uani 1 1 d . . . . .
H22 H -0.0044 0.1472 0.3422 0.027 Uiso 1 1 calc R U . . .
C23 C 0.1999(4) 0.0198(6) 0.46190(17) 0.0250(9) Uani 1 1 d . . . . .
H23A H 0.1338 -0.0411 0.4869 0.030 Uiso 1 1 calc R U . . .
H23B H 0.2194 0.1625 0.4765 0.030 Uiso 1 1 calc R U . . .
C24 C 0.7620(4) 0.7000(6) 0.12795(19) 0.0248(9) Uani 1 1 d . . . . .
H24 H 0.8084 0.6672 0.0912 0.030 Uiso 1 1 calc R U . . .
C25 C 0.9399(4) 0.9742(7) 0.14360(18) 0.0283(9) Uani 1 1 d . . . . .
H25 H 0.9567 1.1168 0.1602 0.034 Uiso 1 1 calc R U . . .
C26 C 0.7623(4) 1.0727(8) 0.03825(19) 0.0311(10) Uani 1 1 d . . . . .
H26A H 0.7160 1.1766 0.0125 0.037 Uiso 1 1 calc R U . . .
H26B H 0.7472 0.9331 0.0205 0.037 Uiso 1 1 calc R U . . .
C27 C 0.5639(4) 1.0330(7) 0.10557(18) 0.0243(8) Uani 1 1 d . . . . .
H27 H 0.5413 1.0791 0.1462 0.029 Uiso 1 1 calc R U . . .
C28 C 0.4901(4) 0.0617(7) 0.32562(19) 0.0306(9) Uani 1 1 d . . . . .
H28A H 0.5351 0.1747 0.3484 0.037 Uiso 1 1 calc R U . . .
H28B H 0.5538 -0.0503 0.3199 0.037 Uiso 1 1 calc R U . . .
C29 C 0.3442(4) 0.3270(7) 0.26431(19) 0.0304(10) Uani 1 1 d . . . . .
C30 C 0.9090(4) 1.1218(8) 0.0421(2) 0.0369(11) Uani 1 1 d . . . . .
H30A H 0.9421 1.1174 0.0016 0.044 Uiso 1 1 calc R U . . .
H30B H 0.9228 1.2644 0.0580 0.044 Uiso 1 1 calc R U . . .
C31 C 1.0198(4) 0.8151(8) 0.1834(2) 0.0357(11) Uani 1 1 d . . . . .
H31A H 1.0357 0.6902 0.1590 0.043 Uiso 1 1 calc R U . . .
H31B H 1.1048 0.8785 0.1943 0.043 Uiso 1 1 calc R U . . .
C32 C 0.4453(4) 0.1483(7) 0.26346(19) 0.0312(10) Uani 1 1 d . . . . .
H32A H 0.4081 0.0323 0.2391 0.037 Uiso 1 1 calc R U . . .
H32B H 0.5220 0.1998 0.2435 0.037 Uiso 1 1 calc R U . . .
C33 C 0.4754(4) 1.1607(7) 0.0610(2) 0.0330(10) Uani 1 1 d . . . . .
H33A H 0.4874 1.1123 0.0203 0.040 Uiso 1 1 calc R U . . .
H33B H 0.4980 1.3087 0.0641 0.040 Uiso 1 1 calc R U . . .
H33C H 0.3850 1.1417 0.0704 0.040 Uiso 1 1 calc R U . . .
C34 C 0.9590(4) 0.7433(8) 0.2413(2) 0.0359(11) Uani 1 1 d . . . . .
H34A H 0.9545 0.8644 0.2684 0.043 Uiso 1 1 calc R U . . .
H34B H 1.0168 0.6389 0.2613 0.043 Uiso 1 1 calc R U . . .
C35 C 0.8209(4) 0.6467(7) 0.2323(2) 0.0323(10) Uani 1 1 d . . . . .
C36 C -0.0917(4) 0.0966(7) 0.4220(2) 0.0372(11) Uani 1 1 d . . . . .
H36A H -0.0694 0.1157 0.4645 0.045 Uiso 1 1 calc R U . . .
H36B H -0.1107 -0.0506 0.4140 0.045 Uiso 1 1 calc R U . . .
H36C H -0.1677 0.1809 0.4105 0.045 Uiso 1 1 calc R U . . .
C37 C 0.5455(5) -0.1597(9) 0.4389(2) 0.0404(12) Uani 1 1 d . . . . .
H37A H 0.5663 -0.1733 0.4818 0.048 Uiso 1 1 calc R U . . .
H37B H 0.6174 -0.0921 0.4199 0.048 Uiso 1 1 calc R U . . .
H37C H 0.5308 -0.2981 0.4215 0.048 Uiso 1 1 calc R U . . .
C38 C 0.3594(5) 0.4964(9) 0.2163(2) 0.0464(13) Uani 1 1 d . . . . .
H38A H 0.3617 0.4306 0.1770 0.056 Uiso 1 1 calc R U . . .
H38B H 0.4399 0.5732 0.2249 0.056 Uiso 1 1 calc R U . . .
H38C H 0.2862 0.5929 0.2165 0.056 Uiso 1 1 calc R U . . .
C39 C 1.1239(4) 1.0196(10) 0.0791(2) 0.0488(14) Uani 1 1 d . . . . .
H39A H 1.1477 1.0272 0.0375 0.059 Uiso 1 1 calc R U . . .
H39B H 1.1741 0.9097 0.0998 0.059 Uiso 1 1 calc R U . . .
H39C H 1.1420 1.1535 0.0987 0.059 Uiso 1 1 calc R U . . .
C40 C 0.7908(6) 0.4729(9) 0.2773(2) 0.0509(14) Uani 1 1 d . . . . .
H40A H 0.8175 0.5183 0.3177 0.061 Uiso 1 1 calc R U . . .
H40B H 0.8378 0.3461 0.2676 0.061 Uiso 1 1 calc R U . . .
H40C H 0.6978 0.4444 0.2750 0.061 Uiso 1 1 calc R U . . .

loop_
_atom_site_aniso_label
_atom_site_aniso_U_11
_atom_site_aniso_U_22
_atom_site_aniso_U_33
_atom_site_aniso_U_23
_atom_site_aniso_U_13
_atom_site_aniso_U_12
O1 0.0303(15) 0.0168(15) 0.0358(15) 0.0004(12) 0.0090(12) -0.0072(13)
O2 0.0311(16) 0.0176(14) 0.0331(15) -0.0031(12) 0.0032(12) -0.0021(13)
O3 0.0319(15) 0.0180(13) 0.0237(13) -0.0005(11) 0.0007(11) -0.0048(13)
O4 0.0254(15) 0.0106(12) 0.0430(17) -0.0007(12) 0.0091(12) 0.0016(12)
O5 0.0246(15) 0.0343(18) 0.0475(18) 0.0103(15) -0.0063(13) -0.0109(14)
O6 0.0344(16) 0.0180(15) 0.0427(17) -0.0024(13) 0.0110(13) 0.0045(13)
O7 0.0244(15) 0.0181(14) 0.0503(18) -0.0003(13) -0.0123(13) -0.0040(13)
O8 0.0359(16) 0.0295(16) 0.0299(15) 0.0082(13) -0.0001(12) -0.0067(15)
O9 0.0368(17) 0.0179(14) 0.0431(17) -0.0062(13) -0.0187(13) 0.0048(14)
O41 0.0360(17) 0.0243(16) 0.0403(17) 0.0040(13) 0.0007(13) -0.0036(14)
N11 0.0216(17) 0.0195(16) 0.0349(18) 0.0031(15) -0.0019(13) 0.0025(15)
N12 0.0158(16) 0.039(2) 0.041(2) -0.0079(18) 0.0022(14) 0.0010(16)
C10 0.0201(18) 0.0087(17) 0.030(2) -0.0017(15) 0.0045(15) -0.0012(14)
C14 0.021(2) 0.024(2) 0.025(2) 0.0045(17) -0.0023(15) -0.0025(17)
C15 0.0223(19) 0.0128(17) 0.0221(18) -0.0012(14) 0.0015(14) -0.0010(15)
C16 0.0220(19) 0.0142(18) 0.035(2) -0.0027(17) 0.0038(16) 0.0024(16)
C17 0.031(2) 0.023(2) 0.029(2) 0.0040(17) -0.0015(17) 0.0008(18)
C18 0.026(2) 0.0166(18) 0.0243(19) -0.0010(16) 0.0035(16) 0.0022(17)
C19 0.024(2) 0.0142(18) 0.027(2) -0.0010(15) 0.0033(15) -0.0007(16)
C20 0.0188(19) 0.021(2) 0.029(2) -0.0066(16) -0.0014(15) -0.0036(16)
C21 0.0174(18) 0.0147(18) 0.038(2) -0.0052(17) 0.0019(16) -0.0011(16)
C22 0.0217(19) 0.0126(17) 0.032(2) -0.0012(15) 0.0027(16) -0.0005(16)
C23 0.029(2) 0.016(2) 0.031(2) 0.0020(16) 0.0088(16) -0.0034(17)
C24 0.0201(19) 0.017(2) 0.036(2) -0.0051(17) -0.0048(16) -0.0004(16)
C25 0.021(2) 0.023(2) 0.040(2) -0.0110(18) -0.0014(16) -0.0004(18)
C26 0.024(2) 0.033(2) 0.036(2) 0.003(2) -0.0002(17) -0.003(2)
C27 0.0180(18) 0.022(2) 0.033(2) -0.0026(17) 0.0030(15) -0.0009(16)
C28 0.026(2) 0.024(2) 0.042(2) -0.0012(19) 0.0071(17) 0.0000(19)
C29 0.030(2) 0.033(2) 0.028(2) 0.0024(19) 0.0058(17) -0.003(2)
C30 0.025(2) 0.044(3) 0.042(3) 0.000(2) 0.0071(19) -0.001(2)
C31 0.022(2) 0.038(3) 0.046(3) -0.011(2) -0.0107(18) 0.004(2)
C32 0.033(2) 0.028(2) 0.034(2) -0.0062(18) 0.0104(18) -0.006(2)
C33 0.020(2) 0.026(2) 0.053(3) 0.004(2) -0.0014(18) -0.0006(19)
C34 0.033(2) 0.031(2) 0.042(3) -0.007(2) -0.0137(19) 0.003(2)
C35 0.033(2) 0.024(2) 0.038(2) -0.0007(19) -0.0132(19) 0.003(2)
C36 0.028(2) 0.020(2) 0.064(3) -0.001(2) 0.014(2) -0.0028(19)
C37 0.026(2) 0.041(3) 0.053(3) 0.010(2) -0.004(2) 0.011(2)
C38 0.048(3) 0.046(3) 0.046(3) 0.019(2) 0.012(2) -0.005(3)
C39 0.019(2) 0.068(4) 0.059(3) -0.013(3) 0.007(2) -0.006(3)
C40 0.060(3) 0.035(3) 0.055(3) 0.009(3) -0.023(3) -0.002(3)

loop_
_atom_type_symbol
_atom_type_description
_atom_type_scat_dispersion_real
_atom_type_scat_dispersion_imag
_atom_type_scat_source
C C 0.0033 0.0016
;
International Tables for Crystallography
(Vol. C, Tables 4.2.6.8 and 6.1.1.4)
;
H H 0.0000 0.0000
;
International Tables for Crystallography
(Vol. C, Table 6.1.1.4)
;
N N 0.0061 0.0033
;
International Tables for Crystallography
(Vol. C, Tables 4.2.6.8 and 6.1.1.4)
;
O O 0.0106 0.0060
;
International Tables for Crystallography
(Vol. C, Tables 4.2.6.8 and 6.1.1.4)
;

loop_
_citation_id
_citation_doi
_citation_year
1 10.1021/acs.orglett.8b01987 2018

loop_
_geom_angle_atom_site_label_1
_geom_angle_atom_site_label_2
_geom_angle_atom_site_label_3
_geom_angle
_geom_angle_site_symmetry_1
_geom_angle_site_symmetry_3
_geom_angle_publ_flag
C19 O1 C29 114.1(3) . . ?
C20 O2 O41 111.5(3) . . ?
C15 O3 O8 111.6(3) . . ?
C18 O4 C19 124.4(3) . . ?
C14 O7 C24 124.8(3) . . ?
C29 O8 O3 106.8(3) . . ?
C24 O9 C35 113.9(3) . . ?
C35 O41 O2 107.2(3) . . ?
C17 N11 C16 111.9(3) . . ?
C17 N11 C37 108.3(3) . . ?
C16 N11 C37 110.9(3) . . ?
C30 N12 C25 112.1(3) . . ?
C30 N12 C39 108.7(4) . . ?
C25 N12 C39 111.2(3) . . ?
C23 C10 C15 110.4(3) . . ?
C23 C10 C22 114.6(3) . . ?
C15 C10 C22 109.3(3) . . ?
C23 C10 H10 107.4 . . ?
C15 C10 H10 107.4 . . ?
C22 C10 H10 107.4 . . ?
O5 C14 O7 117.0(4) . . ?
O5 C14 C27 123.4(4) . . ?
O7 C14 C27 119.5(3) . . ?
O3 C15 C10 105.3(3) . . ?
O3 C15 C19 112.3(3) . . ?
C10 C15 C19 111.0(3) . . ?
O3 C15 C16 106.8(3) . . ?
C10 C15 C16 112.2(3) . . ?
C19 C15 C16 109.2(3) . . ?
N11 C16 C28 110.6(3) . . ?
N11 C16 C15 109.7(3) . . ?
C28 C16 C15 111.2(3) . . ?
N11 C16 H16 108.4 . . ?
C28 C16 H16 108.4 . . ?
C15 C16 H16 108.4 . . ?
N11 C17 C23 111.2(3) . . ?
N11 C17 H17A 109.4 . . ?
C23 C17 H17A 109.4 . . ?
N11 C17 H17B 109.4 . . ?
C23 C17 H17B 109.4 . . ?
H17A C17 H17B 108.0 . . ?
O6 C18 O4 117.2(4) . . ?
O6 C18 C22 124.6(4) . . ?
O4 C18 C22 117.9(3) . . ?
O1 C19 O4 106.3(3) . . ?
O1 C19 C15 114.3(3) . . ?
O4 C19 C15 114.0(3) . . ?
O1 C19 H19 107.3 . . ?
O4 C19 H19 107.3 . . ?
C15 C19 H19 107.3 . . ?
O2 C20 C21 105.6(3) . . ?
O2 C20 C24 112.1(3) . . ?
C21 C20 C24 110.7(3) . . ?
O2 C20 C25 105.7(3) . . ?
C21 C20 C25 112.9(3) . . ?
C24 C20 C25 109.6(3) . . ?
C20 C21 C26 110.6(3) . . ?
C20 C21 C27 110.0(3) . . ?
C26 C21 C27 115.8(3) . . ?
C20 C21 H21 106.7 . . ?
C26 C21 H21 106.7 . . ?
C27 C21 H21 106.7 . . ?
C18 C22 C36 112.0(3) . . ?
C18 C22 C10 111.8(3) . . ?
C36 C22 C10 113.6(3) . . ?
C18 C22 H22 106.3 . . ?
C36 C22 H22 106.3 . . ?
C10 C22 H22 106.3 . . ?
C10 C23 C17 109.8(3) . . ?
C10 C23 H23A 109.7 . . ?
C17 C23 H23A 109.7 . . ?
C10 C23 H23B 109.7 . . ?
C17 C23 H23B 109.7 . . ?
H23A C23 H23B 108.2 . . ?
O9 C24 O7 105.9(3) . . ?
O9 C24 C20 114.5(3) . . ?
O7 C24 C20 114.2(3) . . ?
O9 C24 H24 107.3 . . ?
O7 C24 H24 107.3 . . ?
C20 C24 H24 107.3 . . ?
N12 C25 C31 110.7(3) . . ?
N12 C25 C20 110.0(3) . . ?
C31 C25 C20 112.3(4) . . ?
N12 C25 H25 107.9 . . ?
C31 C25 H25 107.9 . . ?
C20 C25 H25 107.9 . . ?
C21 C26 C30 109.2(3) . . ?
C21 C26 H26A 109.8 . . ?
C30 C26 H26A 109.8 . . ?
C21 C26 H26B 109.8 . . ?
C30 C26 H26B 109.8 . . ?
H26A C26 H26B 108.3 . . ?
C14 C27 C33 110.5(3) . . ?
C14 C27 C21 113.9(3) . . ?
C33 C27 C21 114.1(3) . . ?
C14 C27 H27 105.9 . . ?
C33 C27 H27 105.9 . . ?
C21 C27 H27 105.9 . . ?
C32 C28 C16 116.1(4) . . ?
C32 C28 H28A 108.3 . . ?
C16 C28 H28A 108.3 . . ?
C32 C28 H28B 108.3 . . ?
C16 C28 H28B 108.3 . . ?
H28A C28 H28B 107.4 . . ?
O8 C29 O1 107.5(3) . . ?
O8 C29 C38 105.1(4) . . ?
O1 C29 C38 106.3(4) . . ?
O8 C29 C32 113.2(4) . . ?
O1 C29 C32 109.6(3) . . ?
C38 C29 C32 114.6(4) . . ?
N12 C30 C26 111.8(4) . . ?
N12 C30 H30A 109.2 . . ?
C26 C30 H30A 109.2 . . ?
N12 C30 H30B 109.2 . . ?
C26 C30 H30B 109.2 . . ?
H30A C30 H30B 107.9 . . ?
C34 C31 C25 116.6(4) . . ?
C34 C31 H31A 108.1 . . ?
C25 C31 H31A 108.1 . . ?
C34 C31 H31B 108.1 . . ?
C25 C31 H31B 108.1 . . ?
H31A C31 H31B 107.3 . . ?
C28 C32 C29 115.0(3) . . ?
C28 C32 H32A 108.5 . . ?
C29 C32 H32A 108.5 . . ?
C28 C32 H32B 108.5 . . ?
C29 C32 H32B 108.5 . . ?
H32A C32 H32B 107.5 . . ?
C27 C33 H33A 109.5 . . ?
C27 C33 H33B 109.5 . . ?
H33A C33 H33B 109.5 . . ?
C27 C33 H33C 109.5 . . ?
H33A C33 H33C 109.5 . . ?
H33B C33 H33C 109.5 . . ?
C31 C34 C35 114.8(4) . . ?
C31 C34 H34A 108.6 . . ?
C35 C34 H34A 108.6 . . ?
C31 C34 H34B 108.6 . . ?
C35 C34 H34B 108.6 . . ?
H34A C34 H34B 107.5 . . ?
O41 C35 O9 107.9(3) . . ?
O41 C35 C40 103.8(4) . . ?
O9 C35 C40 107.3(4) . . ?
O41 C35 C34 113.4(4) . . ?
O9 C35 C34 109.4(4) . . ?
C40 C35 C34 114.6(4) . . ?
C22 C36 H36A 109.5 . . ?
C22 C36 H36B 109.5 . . ?
H36A C36 H36B 109.5 . . ?
C22 C36 H36C 109.5 . . ?
H36A C36 H36C 109.5 . . ?
H36B C36 H36C 109.5 . . ?
N11 C37 H37A 109.5 . . ?
N11 C37 H37B 109.5 . . ?
H37A C37 H37B 109.5 . . ?
N11 C37 H37C 109.5 . . ?
H37A C37 H37C 109.5 . . ?
H37B C37 H37C 109.5 . . ?
C29 C38 H38A 109.5 . . ?
C29 C38 H38B 109.5 . . ?
H38A C38 H38B 109.5 . . ?
C29 C38 H38C 109.5 . . ?
H38A C38 H38C 109.5 . . ?
H38B C38 H38C 109.5 . . ?
N12 C39 H39A 109.5 . . ?
N12 C39 H39B 109.5 . . ?
H39A C39 H39B 109.5 . . ?
N12 C39 H39C 109.5 . . ?
H39A C39 H39C 109.5 . . ?
H39B C39 H39C 109.5 . . ?
C35 C40 H40A 109.5 . . ?
C35 C40 H40B 109.5 . . ?
H40A C40 H40B 109.5 . . ?
C35 C40 H40C 109.5 . . ?
H40A C40 H40C 109.5 . . ?
H40B C40 H40C 109.5 . . ?

loop_
_geom_bond_atom_site_label_1
_geom_bond_atom_site_label_2
_geom_bond_distance
_geom_bond_site_symmetry_2
_geom_bond_publ_flag
O1 C19 1.379(5) . ?
O1 C29 1.443(5) . ?
O2 C20 1.448(5) . ?
O2 O41 1.462(4) . ?
O3 C15 1.446(4) . ?
O3 O8 1.465(4) . ?
O4 C18 1.353(5) . ?
O4 C19 1.451(5) . ?
O5 C14 1.201(5) . ?
O6 C18 1.208(5) . ?
O7 C14 1.350(5) . ?
O7 C24 1.451(4) . ?
O8 C29 1.400(5) . ?
O9 C24 1.388(5) . ?
O9 C35 1.436(5) . ?
O41 C35 1.414(5) . ?
N11 C17 1.459(5) . ?
N11 C16 1.473(5) . ?
N11 C37 1.473(5) . ?
N12 C30 1.456(6) . ?
N12 C25 1.467(5) . ?
N12 C39 1.470(5) . ?
C10 C23 1.515(5) . ?
C10 C15 1.520(5) . ?
C10 C22 1.532(5) . ?
C10 H10 0.9800 . ?
C14 C27 1.511(6) . ?
C15 C19 1.529(5) . ?
C15 C16 1.544(5) . ?
C16 C28 1.530(5) . ?
C16 H16 0.9800 . ?
C17 C23 1.524(6) . ?
C17 H17A 0.9700 . ?
C17 H17B 0.9700 . ?
C18 C22 1.505(6) . ?
C19 H19 0.9800 . ?
C20 C21 1.512(6) . ?
C20 C24 1.528(5) . ?
C20 C25 1.542(5) . ?
C21 C26 1.514(6) . ?
C21 C27 1.528(5) . ?
C21 H21 0.9800 . ?
C22 C36 1.527(5) . ?
C22 H22 0.9800 . ?
C23 H23A 0.9700 . ?
C23 H23B 0.9700 . ?
C24 H24 0.9800 . ?
C25 C31 1.534(6) . ?
C25 H25 0.9800 . ?
C26 C30 1.521(6) . ?
C26 H26A 0.9700 . ?
C26 H26B 0.9700 . ?
C27 C33 1.525(6) . ?
C27 H27 0.9800 . ?
C28 C32 1.520(6) . ?
C28 H28A 0.9700 . ?
C28 H28B 0.9700 . ?
C29 C38 1.515(6) . ?
C29 C32 1.524(6) . ?
C30 H30A 0.9700 . ?
C30 H30B 0.9700 . ?
C31 C34 1.515(6) . ?
C31 H31A 0.9700 . ?
C31 H31B 0.9700 . ?
C32 H32A 0.9700 . ?
C32 H32B 0.9700 . ?
C33 H33A 0.9600 . ?
C33 H33B 0.9600 . ?
C33 H33C 0.9600 . ?
C34 C35 1.533(6) . ?
C34 H34A 0.9700 . ?
C34 H34B 0.9700 . ?
C35 C40 1.517(7) . ?
C36 H36A 0.9600 . ?
C36 H36B 0.9600 . ?
C36 H36C 0.9600 . ?
C37 H37A 0.9600 . ?
C37 H37B 0.9600 . ?
C37 H37C 0.9600 . ?
C38 H38A 0.9600 . ?
C38 H38B 0.9600 . ?
C38 H38C 0.9600 . ?
C39 H39A 0.9600 . ?
C39 H39B 0.9600 . ?
C39 H39C 0.9600 . ?
C40 H40A 0.9600 . ?
C40 H40B 0.9600 . ?
C40 H40C 0.9600 . ?

loop_
_geom_torsion_atom_site_label_1
_geom_torsion_atom_site_label_2
_geom_torsion_atom_site_label_3
_geom_torsion_atom_site_label_4
_geom_torsion
_geom_torsion_site_symmetry_1
_geom_torsion_site_symmetry_2
_geom_torsion_site_symmetry_3
_geom_torsion_site_symmetry_4
_geom_torsion_publ_flag
C15 O3 O8 C29 49.1(4) . . . . ?
C20 O2 O41 C35 49.0(4) . . . . ?
C24 O7 C14 O5 177.1(4) . . . . ?
C24 O7 C14 C27 -5.6(6) . . . . ?
O8 O3 C15 C10 130.6(3) . . . . ?
O8 O3 C15 C19 9.7(4) . . . . ?
O8 O3 C15 C16 -109.9(3) . . . . ?
C23 C10 C15 O3 168.9(3) . . . . ?
C22 C10 C15 O3 -64.1(4) . . . . ?
C23 C10 C15 C19 -69.4(4) . . . . ?
C22 C10 C15 C19 57.6(4) . . . . ?
C23 C10 C15 C16 53.1(4) . . . . ?
C22 C10 C15 C16 -180.0(3) . . . . ?
C17 N11 C16 C28 -179.5(3) . . . . ?
C37 N11 C16 C28 -58.5(5) . . . . ?
C17 N11 C16 C15 57.4(4) . . . . ?
C37 N11 C16 C15 178.4(3) . . . . ?
O3 C15 C16 N11 -168.7(3) . . . . ?
C10 C15 C16 N11 -53.8(4) . . . . ?
C19 C15 C16 N11 69.7(4) . . . . ?
O3 C15 C16 C28 68.6(4) . . . . ?
C10 C15 C16 C28 -176.5(3) . . . . ?
C19 C15 C16 C28 -53.0(4) . . . . ?
C16 N11 C17 C23 -60.9(4) . . . . ?
C37 N11 C17 C23 176.5(3) . . . . ?
C19 O4 C18 O6 162.4(4) . . . . ?
C19 O4 C18 C22 -22.4(5) . . . . ?
C29 O1 C19 O4 -105.1(3) . . . . ?
C29 O1 C19 C15 21.5(5) . . . . ?
C18 O4 C19 O1 151.5(3) . . . . ?
C18 O4 C19 C15 24.7(5) . . . . ?
O3 C15 C19 O1 -46.9(5) . . . . ?
C10 C15 C19 O1 -164.4(3) . . . . ?
C16 C15 C19 O1 71.4(4) . . . . ?
O3 C15 C19 O4 75.6(4) . . . . ?
C10 C15 C19 O4 -41.9(4) . . . . ?
C16 C15 C19 O4 -166.1(3) . . . . ?
O41 O2 C20 C21 130.3(3) . . . . ?
O41 O2 C20 C24 9.6(4) . . . . ?
O41 O2 C20 C25 -109.8(3) . . . . ?
O2 C20 C21 C26 167.7(3) . . . . ?
C24 C20 C21 C26 -70.7(4) . . . . ?
C25 C20 C21 C26 52.6(4) . . . . ?
O2 C20 C21 C27 -63.3(4) . . . . ?
C24 C20 C21 C27 58.3(4) . . . . ?
C25 C20 C21 C27 -178.3(3) . . . . ?
O6 C18 C22 C36 -19.5(6) . . . . ?
O4 C18 C22 C36 165.7(3) . . . . ?
O6 C18 C22 C10 -148.2(4) . . . . ?
O4 C18 C22 C10 37.0(5) . . . . ?
C23 C10 C22 C18 69.9(4) . . . . ?
C15 C10 C22 C18 -54.6(4) . . . . ?
C23 C10 C22 C36 -58.0(4) . . . . ?
C15 C10 C22 C36 177.5(3) . . . . ?
C15 C10 C23 C17 -54.3(4) . . . . ?
C22 C10 C23 C17 -178.2(3) . . . . ?
N11 C17 C23 C10 58.5(4) . . . . ?
C35 O9 C24 O7 -103.8(4) . . . . ?
C35 O9 C24 C20 22.9(5) . . . . ?
C14 O7 C24 O9 143.6(4) . . . . ?
C14 O7 C24 C20 16.8(5) . . . . ?
O2 C20 C24 O9 -47.7(4) . . . . ?
C21 C20 C24 O9 -165.4(3) . . . . ?
C25 C20 C24 O9 69.4(4) . . . . ?
O2 C20 C24 O7 74.6(4) . . . . ?
C21 C20 C24 O7 -43.1(5) . . . . ?
C25 C20 C24 O7 -168.3(3) . . . . ?
C30 N12 C25 C31 -179.6(4) . . . . ?
C39 N12 C25 C31 -57.7(5) . . . . ?
C30 N12 C25 C20 55.6(5) . . . . ?
C39 N12 C25 C20 177.6(4) . . . . ?
O2 C20 C25 N12 -167.4(3) . . . . ?
C21 C20 C25 N12 -52.4(5) . . . . ?
C24 C20 C25 N12 71.6(4) . . . . ?
O2 C20 C25 C31 68.8(4) . . . . ?
C21 C20 C25 C31 -176.2(3) . . . . ?
C24 C20 C25 C31 -52.2(4) . . . . ?
C20 C21 C26 C30 -54.2(5) . . . . ?
C27 C21 C26 C30 179.9(4) . . . . ?
O5 C14 C27 C33 -31.7(5) . . . . ?
O7 C14 C27 C33 151.1(4) . . . . ?
O5 C14 C27 C21 -161.6(4) . . . . ?
O7 C14 C27 C21 21.2(5) . . . . ?
C20 C21 C27 C14 -47.5(4) . . . . ?
C26 C21 C27 C14 78.7(5) . . . . ?
C20 C21 C27 C33 -175.5(3) . . . . ?
C26 C21 C27 C33 -49.4(5) . . . . ?
N11 C16 C28 C32 -158.8(4) . . . . ?
C15 C16 C28 C32 -36.6(5) . . . . ?
O3 O8 C29 O1 -76.6(4) . . . . ?
O3 O8 C29 C38 170.5(3) . . . . ?
O3 O8 C29 C32 44.7(4) . . . . ?
C19 O1 C29 O8 38.5(5) . . . . ?
C19 O1 C29 C38 150.7(4) . . . . ?
C19 O1 C29 C32 -85.0(4) . . . . ?
C25 N12 C30 C26 -60.5(5) . . . . ?
C39 N12 C30 C26 176.1(4) . . . . ?
C21 C26 C30 N12 58.7(5) . . . . ?
N12 C25 C31 C34 -159.4(4) . . . . ?
C20 C25 C31 C34 -36.0(5) . . . . ?
C16 C28 C32 C29 58.1(5) . . . . ?
O8 C29 C32 C28 -95.3(4) . . . . ?
O1 C29 C32 C28 24.7(5) . . . . ?
C38 C29 C32 C28 144.1(4) . . . . ?
C25 C31 C34 C35 55.7(6) . . . . ?
O2 O41 C35 O9 -76.0(4) . . . . ?
O2 O41 C35 C40 170.4(3) . . . . ?
O2 O41 C35 C34 45.4(4) . . . . ?
C24 O9 C35 O41 37.0(5) . . . . ?
C24 O9 C35 C40 148.3(4) . . . . ?
C24 O9 C35 C34 -86.9(4) . . . . ?
C31 C34 C35 O41 -93.7(5) . . . . ?
C31 C34 C35 O9 26.9(5) . . . . ?
C31 C34 C35 C40 147.4(4) . . . . ?
